data_4068564
loop_
_publ_author_name
'Lynam, Jason M.'
'Welby, Christine E.'
'Whitwood, Adrian C.'

_publ_section_title
;
 Exploitation of a Chemically Non-innocent Acetate Ligand in the Synthesis
 and Reactivity of Ruthenium Vinylidene Complexes
;
_journal_issue 5
_journal_name_full Organometallics
_journal_page_first 1320
_journal_paper_doi 10.1021/om800950g
_journal_volume 28
_journal_year 2009
_chemical_formula_moiety 'C48 H42 O4 P2 Ru, 2(C H2 Cl2)'
_chemical_formula_sum 'C50 H46 Cl4 O4 P2 Ru'
_chemical_formula_weight 1015.68
_chemical_name_systematic
; 
 ? 
;
_space_group_IT_number 2
_symmetry_cell_setting triclinic
_symmetry_space_group_name_Hall '-P 1'
_symmetry_space_group_name_H-M 'P -1'
_atom_sites_solution_hydrogens geom
_atom_sites_solution_primary direct
_atom_sites_solution_secondary difmap
_audit_creation_method SHELXL-97
_cell_angle_alpha 73.9130(10)
_cell_angle_beta 89.8290(10)
_cell_angle_gamma 84.941(2)
_cell_formula_units_Z 2
_cell_length_a 11.4131(8)
_cell_length_b 14.0888(10)
_cell_length_c 15.2752(10)
_cell_measurement_reflns_used 5777
_cell_measurement_temperature 110(2)
_cell_measurement_theta_max 28.13
_cell_measurement_theta_min 2.24
_cell_volume 2350.2(3)
_computing_cell_refinement 'Bruker SMART'
_computing_data_collection 'Bruker SMART'
_computing_data_reduction 'Bruker SAINT'
_computing_molecular_graphics 'Bruker SHELXTL'
_computing_publication_material 'Bruker SHELXTL'
_computing_structure_refinement 'SHELXL-97 (Sheldrick, 1997)'
_computing_structure_solution 'SHELXS-97 (Sheldrick, 1997)'
_diffrn_ambient_temperature 110(2)
_diffrn_measured_fraction_theta_full 0.986
_diffrn_measured_fraction_theta_max 0.986
_diffrn_measurement_device_type 'CCD area detector'
_diffrn_measurement_method 'phi and omega scans'
_diffrn_radiation_monochromator graphite
_diffrn_radiation_source 'fine-focus sealed tube'
_diffrn_radiation_type MoK\a
_diffrn_radiation_wavelength 0.71073
_diffrn_reflns_av_R_equivalents 0.0328
_diffrn_reflns_av_sigmaI/netI 0.0550
_diffrn_reflns_limit_h_max 15
_diffrn_reflns_limit_h_min -15
_diffrn_reflns_limit_k_max 18
_diffrn_reflns_limit_k_min -18
_diffrn_reflns_limit_l_max 20
_diffrn_reflns_limit_l_min -20
_diffrn_reflns_number 24318
_diffrn_reflns_theta_full 28.34
_diffrn_reflns_theta_max 28.34
_diffrn_reflns_theta_min 1.39
_exptl_absorpt_coefficient_mu 0.673
_exptl_absorpt_correction_T_max 0.970
_exptl_absorpt_correction_T_min 0.865
_exptl_absorpt_correction_type multi-scan
_exptl_absorpt_process_details 'SADABS v2.03; (Sheldrick)'
_exptl_crystal_colour red
_exptl_crystal_density_diffrn 1.435
_exptl_crystal_density_method 'not measured'
_exptl_crystal_description block
_exptl_crystal_F_000 1040
_exptl_crystal_size_max 0.12
_exptl_crystal_size_mid 0.11
_exptl_crystal_size_min 0.05
_refine_diff_density_max 1.095
_refine_diff_density_min -0.845
_refine_diff_density_rms 0.088
_refine_ls_extinction_method none
_refine_ls_goodness_of_fit_ref 1.018
_refine_ls_hydrogen_treatment mixed
_refine_ls_matrix_type full
_refine_ls_number_parameters 586
_refine_ls_number_reflns 11571
_refine_ls_number_restraints 8
_refine_ls_restrained_S_all 1.018
_refine_ls_R_factor_all 0.0612
_refine_ls_R_factor_gt 0.0442
_refine_ls_shift/su_max 0.000
_refine_ls_shift/su_mean 0.000
_refine_ls_structure_factor_coef Fsqd
_refine_ls_weighting_details 'calc w=1/[\s^2^(Fo^2^)+(0.0449P)^2^+1.6354P] where P=(Fo^2^+2Fc^2^)/3'
_refine_ls_weighting_scheme calc
_refine_ls_wR_factor_gt 0.0975
_refine_ls_wR_factor_ref 0.1045
_reflns_number_gt 9166
_reflns_number_total 11571
_reflns_threshold_expression >2sigma(I)
_cod_data_source_file om800950g_si_001.cif
_cod_data_source_block Compound2a
_cod_depositor_comments
;
The following automatic conversions were performed:

'_symmetry_cell_setting' value 'Triclinic' changed to 'triclinic'
according to /home/saulius/struct/CIF-dictionaries/cif_core.dic
dictionary named 'cif_core.dic' version 2.4.2 from 2011-04-26.

Automatic conversion script
Id: cif_fix_values 1715 2011-07-08 13:25:40Z adriana 
;
_cod_original_sg_symbol_H-M P-1
_cod_database_code 4068564

loop_
_symmetry_equiv_pos_as_xyz
'x, y, z'
'-x, -y, -z'

loop_
_atom_site_label
_atom_site_type_symbol
_atom_site_fract_x
_atom_site_fract_y
_atom_site_fract_z
_atom_site_U_iso_or_equiv
_atom_site_adp_type
_atom_site_occupancy
_atom_site_symmetry_multiplicity
_atom_site_calc_flag
_atom_site_refinement_flags
_atom_site_disorder_assembly
_atom_site_disorder_group
C1 C -0.1082(2) 0.37699(19) 0.11580(17) 0.0186(5) Uani 1 1 d . . .
C2 C -0.1562(3) 0.4528(2) 0.0317(2) 0.0287(6) Uani 1 1 d . . .
H2A H -0.1988 0.4204 -0.0059 0.043 Uiso 1 1 calc R . .
H2B H -0.0913 0.4852 -0.0029 0.043 Uiso 1 1 calc R . .
H2C H -0.2101 0.5025 0.0488 0.043 Uiso 1 1 calc R . .
C3 C -0.1534(2) 0.1397(2) 0.39540(18) 0.0205(5) Uani 1 1 d . . .
C4 C -0.1797(3) 0.0530(2) 0.4739(2) 0.0343(7) Uani 1 1 d . . .
H4A H -0.2159 0.0775 0.5227 0.052 Uiso 1 1 calc R . .
H4B H -0.1063 0.0121 0.4969 0.052 Uiso 1 1 calc R . .
H4C H -0.2338 0.0131 0.4532 0.052 Uiso 1 1 calc R . .
C5 C 0.1461(2) 0.22384(19) 0.27964(17) 0.0182(5) Uani 1 1 d . . .
C6 C 0.2609(2) 0.2083(2) 0.29326(19) 0.0211(5) Uani 1 1 d . . .
H6 H 0.287(3) 0.160(3) 0.339(2) 0.037(10) Uiso 1 1 d . . .
C7 C 0.3499(2) 0.26406(19) 0.23710(18) 0.0194(5) Uani 1 1 d . . .
C8 C 0.3213(2) 0.3411(2) 0.15844(19) 0.0241(6) Uani 1 1 d . . .
H8 H 0.2419 0.3556 0.1370 0.029 Uiso 1 1 calc R . .
C9 C 0.4076(2) 0.3966(2) 0.1113(2) 0.0287(6) Uani 1 1 d . . .
H9 H 0.3866 0.4494 0.0583 0.034 Uiso 1 1 calc R . .
C10 C 0.5241(3) 0.3757(2) 0.1406(2) 0.0301(7) Uani 1 1 d . . .
H10 H 0.5827 0.4148 0.1087 0.036 Uiso 1 1 calc R . .
C11 C 0.5545(2) 0.2977(2) 0.2167(2) 0.0268(6) Uani 1 1 d . . .
H11 H 0.6345 0.2821 0.2364 0.032 Uiso 1 1 calc R . .
C12 C 0.4684(2) 0.2420(2) 0.26426(19) 0.0226(6) Uani 1 1 d . . .
H12 H 0.4903 0.1880 0.3161 0.027 Uiso 1 1 calc R . .
C13 C -0.1305(2) 0.46024(19) 0.32607(17) 0.0175(5) Uani 1 1 d . . .
C14 C -0.1128(2) 0.5502(2) 0.34356(18) 0.0226(6) Uani 1 1 d . . .
H14 H -0.0389 0.5593 0.3670 0.027 Uiso 1 1 calc R . .
C15 C -0.2030(3) 0.6264(2) 0.32678(19) 0.0266(6) Uani 1 1 d . . .
H15 H -0.1904 0.6874 0.3387 0.032 Uiso 1 1 calc R . .
C16 C -0.3106(3) 0.6140(2) 0.2930(2) 0.0300(7) Uani 1 1 d . . .
H16 H -0.3717 0.6666 0.2811 0.036 Uiso 1 1 calc R . .
C17 C -0.3297(3) 0.5249(2) 0.2763(2) 0.0320(7) Uani 1 1 d . . .
H17 H -0.4040 0.5162 0.2532 0.038 Uiso 1 1 calc R . .
C18 C -0.2408(2) 0.4483(2) 0.29314(19) 0.0244(6) Uani 1 1 d . . .
H18 H -0.2548 0.3871 0.2822 0.029 Uiso 1 1 calc R . .
C19 C 0.1191(2) 0.42062(19) 0.34482(18) 0.0181(5) Uani 1 1 d . . .
C20 C 0.1546(3) 0.4759(2) 0.26033(19) 0.0260(6) Uani 1 1 d . . .
H20 H 0.1092 0.4803 0.2071 0.031 Uiso 1 1 calc R . .
C21 C 0.2564(3) 0.5248(2) 0.2533(2) 0.0329(7) Uani 1 1 d . . .
H21 H 0.2793 0.5633 0.1955 0.039 Uiso 1 1 calc R . .
C22 C 0.3243(3) 0.5177(2) 0.3299(2) 0.0335(7) Uani 1 1 d . . .
H22 H 0.3949 0.5497 0.3246 0.040 Uiso 1 1 calc R . .
C23 C 0.2892(2) 0.4640(2) 0.4139(2) 0.0312(7) Uani 1 1 d . . .
H23 H 0.3348 0.4601 0.4669 0.037 Uiso 1 1 calc R . .
C24 C 0.1870(2) 0.4152(2) 0.4216(2) 0.0253(6) Uani 1 1 d . . .
H24 H 0.1636 0.3780 0.4798 0.030 Uiso 1 1 calc R . .
C25 C -0.0271(2) 0.29611(19) 0.47027(17) 0.0179(5) Uani 1 1 d . . .
C26 C 0.0512(2) 0.2134(2) 0.51006(18) 0.0232(6) Uani 1 1 d . . .
H26 H 0.1064 0.1885 0.4734 0.028 Uiso 1 1 calc R . .
C27 C 0.0485(3) 0.1678(2) 0.60269(19) 0.0270(6) Uani 1 1 d . . .
H27 H 0.1021 0.1118 0.6296 0.032 Uiso 1 1 calc R . .
C28 C -0.0324(3) 0.2037(2) 0.65600(19) 0.0269(6) Uani 1 1 d . . .
H28 H -0.0335 0.1730 0.7197 0.032 Uiso 1 1 calc R . .
C29 C -0.1112(3) 0.2840(2) 0.61692(19) 0.0270(6) Uani 1 1 d . . .
H29 H -0.1674 0.3077 0.6537 0.032 Uiso 1 1 calc R . .
C30 C -0.1089(2) 0.3305(2) 0.52443(18) 0.0222(6) Uani 1 1 d . . .
H30 H -0.1635 0.3859 0.4979 0.027 Uiso 1 1 calc R . .
C31 C 0.1317(2) 0.0493(2) 0.17571(19) 0.0217(6) Uani 1 1 d . . .
C32 C 0.1924(3) 0.0293(3) 0.1028(2) 0.0375(8) Uani 1 1 d . . .
H32 H 0.1665 0.0620 0.0420 0.045 Uiso 1 1 calc R . .
C33 C 0.2913(3) -0.0391(3) 0.1196(3) 0.0519(10) Uani 1 1 d . . .
H33 H 0.3325 -0.0530 0.0699 0.062 Uiso 1 1 calc R . .
C34 C 0.3299(3) -0.0865(3) 0.2072(3) 0.0473(10) Uani 1 1 d . . .
H34 H 0.3980 -0.1325 0.2178 0.057 Uiso 1 1 calc R . .
C35 C 0.2696(3) -0.0673(2) 0.2795(3) 0.0365(7) Uani 1 1 d . . .
H35 H 0.2957 -0.1006 0.3401 0.044 Uiso 1 1 calc R . .
C36 C 0.1710(2) 0.0006(2) 0.2639(2) 0.0267(6) Uani 1 1 d . . .
H36 H 0.1300 0.0138 0.3141 0.032 Uiso 1 1 calc R . .
C37 C -0.1205(2) 0.05746(19) 0.17641(17) 0.0174(5) Uani 1 1 d . . .
C38 C -0.1093(2) -0.03213(19) 0.15314(18) 0.0214(5) Uani 1 1 d . . .
H38 H -0.0374 -0.0533 0.1300 0.026 Uiso 1 1 calc R . .
C39 C -0.2033(3) -0.0899(2) 0.1640(2) 0.0285(6) Uani 1 1 d . . .
H39 H -0.1957 -0.1507 0.1480 0.034 Uiso 1 1 calc R . .
C40 C -0.3079(3) -0.0595(2) 0.1979(2) 0.0338(7) Uani 1 1 d . . .
H40 H -0.3715 -0.1001 0.2063 0.041 Uiso 1 1 calc R . .
C41 C -0.3207(3) 0.0294(2) 0.2197(2) 0.0304(7) Uani 1 1 d . . .
H41 H -0.3934 0.0505 0.2419 0.036 Uiso 1 1 calc R . .
C42 C -0.2272(2) 0.0882(2) 0.20913(18) 0.0230(6) Uani 1 1 d . . .
H42 H -0.2361 0.1494 0.2242 0.028 Uiso 1 1 calc R . .
C43 C -0.0059(2) 0.1989(2) 0.03960(17) 0.0220(6) Uani 1 1 d . . .
C44 C 0.0824(3) 0.2603(2) 0.0019(2) 0.0326(7) Uani 1 1 d . . .
H44 H 0.1448 0.2680 0.0398 0.039 Uiso 1 1 calc R . .
C45 C 0.0792(3) 0.3099(2) -0.0902(2) 0.0410(9) Uani 1 1 d . . .
H45 H 0.1395 0.3510 -0.1154 0.049 Uiso 1 1 calc R . .
C46 C -0.0119(3) 0.2995(2) -0.1456(2) 0.0387(8) Uani 1 1 d . . .
H46 H -0.0137 0.3332 -0.2088 0.046 Uiso 1 1 calc R . .
C47 C -0.0996(3) 0.2405(2) -0.1093(2) 0.0342(7) Uani 1 1 d . . .
H47 H -0.1626 0.2343 -0.1473 0.041 Uiso 1 1 calc R . .
C48 C -0.0966(3) 0.1899(2) -0.01701(19) 0.0262(6) Uani 1 1 d . . .
H48 H -0.1572 0.1488 0.0075 0.031 Uiso 1 1 calc R . .
O1 O 0.00011(15) 0.37251(13) 0.13913(12) 0.0185(4) Uani 1 1 d . . .
O2 O -0.17177(15) 0.31626(13) 0.16520(12) 0.0199(4) Uani 1 1 d . . .
O3 O -0.05226(15) 0.12945(13) 0.35872(12) 0.0193(4) Uani 1 1 d . . .
O4 O -0.22488(16) 0.21273(14) 0.36917(13) 0.0247(4) Uani 1 1 d . . .
P1 P -0.01520(6) 0.35749(5) 0.34917(4) 0.01572(13) Uani 1 1 d . . .
P2 P 0.00091(6) 0.13678(5) 0.16103(4) 0.01645(14) Uani 1 1 d . . .
Ru1 Ru -0.008035(17) 0.248527(15) 0.254021(13) 0.01358(6) Uani 1 1 d . . .
C49 C 0.5319(3) 0.2576(3) 0.4759(2) 0.0418(8) Uani 1 1 d . . .
H49A H 0.4761 0.3006 0.4291 0.050 Uiso 1 1 calc R . .
H49B H 0.6053 0.2437 0.4452 0.050 Uiso 1 1 calc R . .
Cl1 Cl 0.56337(9) 0.32112(10) 0.55673(8) 0.0663(3) Uani 1 1 d . . .
Cl2 Cl 0.47123(12) 0.14587(11) 0.52633(8) 0.0816(4) Uani 1 1 d . . .
C50 C 0.5266(8) 0.2178(5) 1.0075(7) 0.056(2) Uani 0.679(4) 1 d PD A 1
H50A H 0.6000 0.1752 1.0305 0.067 Uiso 0.679(4) 1 calc PR A 1
H50B H 0.4924 0.2409 1.0584 0.067 Uiso 0.679(4) 1 calc PR A 1
Cl3 Cl 0.5600(3) 0.3187(2) 0.92150(17) 0.0933(9) Uani 0.679(4) 1 d PD A 1
Cl4 Cl 0.42964(18) 0.14916(18) 0.9725(2) 0.0987(10) Uani 0.679(4) 1 d PD A 1
C50A C 0.4941(6) 0.1949(17) 1.0176(16) 0.062(5) Uani 0.321(4) 1 d PDU A 2
H50C H 0.5121 0.1231 1.0251 0.074 Uiso 0.321(4) 1 calc PR A 2
H50D H 0.4764 0.2050 1.0781 0.074 Uiso 0.321(4) 1 calc PR A 2
Cl3A Cl 0.6160(3) 0.2615(4) 0.9690(4) 0.0719(17) Uani 0.321(4) 1 d PD A 2
Cl4A Cl 0.3720(3) 0.2431(4) 0.9402(3) 0.0807(19) Uani 0.321(4) 1 d PD A 2

loop_
_atom_site_aniso_label
_atom_site_aniso_U_11
_atom_site_aniso_U_22
_atom_site_aniso_U_33
_atom_site_aniso_U_23
_atom_site_aniso_U_13
_atom_site_aniso_U_12
C1 0.0193(12) 0.0181(13) 0.0189(12) -0.0064(10) -0.0002(10) -0.0001(10)
C2 0.0256(14) 0.0283(16) 0.0262(15) 0.0032(12) -0.0058(12) -0.0043(12)
C3 0.0219(13) 0.0237(14) 0.0182(13) -0.0084(11) 0.0020(10) -0.0066(11)
C4 0.0348(17) 0.0296(16) 0.0312(16) 0.0025(13) 0.0116(13) 0.0007(13)
C5 0.0226(13) 0.0157(12) 0.0167(12) -0.0052(10) 0.0022(10) -0.0022(10)
C6 0.0196(13) 0.0219(14) 0.0224(14) -0.0075(12) -0.0027(11) -0.0002(11)
C7 0.0162(12) 0.0215(13) 0.0237(13) -0.0119(11) 0.0000(10) -0.0008(10)
C8 0.0172(12) 0.0281(15) 0.0279(14) -0.0101(12) -0.0022(11) 0.0004(11)
C9 0.0243(14) 0.0310(16) 0.0289(15) -0.0051(13) 0.0025(12) -0.0023(12)
C10 0.0219(14) 0.0369(17) 0.0347(16) -0.0139(14) 0.0072(12) -0.0075(12)
C11 0.0147(12) 0.0341(16) 0.0358(16) -0.0177(13) -0.0015(11) 0.0010(11)
C12 0.0177(12) 0.0252(14) 0.0277(14) -0.0131(12) -0.0046(11) 0.0023(11)
C13 0.0204(12) 0.0172(12) 0.0141(12) -0.0040(10) 0.0032(10) 0.0016(10)
C14 0.0256(14) 0.0227(14) 0.0187(13) -0.0049(11) -0.0002(10) -0.0001(11)
C15 0.0361(16) 0.0194(14) 0.0245(14) -0.0070(12) 0.0035(12) -0.0013(12)
C16 0.0285(15) 0.0248(15) 0.0343(16) -0.0080(13) 0.0036(13) 0.0095(12)
C17 0.0207(14) 0.0351(17) 0.0416(18) -0.0148(15) -0.0022(13) 0.0041(12)
C18 0.0228(13) 0.0249(14) 0.0286(15) -0.0130(12) 0.0004(11) -0.0003(11)
C19 0.0164(12) 0.0159(12) 0.0236(13) -0.0080(10) 0.0033(10) -0.0019(10)
C20 0.0289(15) 0.0284(15) 0.0243(14) -0.0117(12) 0.0043(12) -0.0082(12)
C21 0.0363(17) 0.0328(17) 0.0358(17) -0.0161(14) 0.0159(14) -0.0160(14)
C22 0.0214(14) 0.0363(18) 0.052(2) -0.0252(16) 0.0098(14) -0.0099(13)
C23 0.0219(14) 0.0344(17) 0.0430(18) -0.0209(15) -0.0053(13) -0.0002(12)
C24 0.0235(14) 0.0262(15) 0.0278(15) -0.0101(12) -0.0020(11) -0.0024(11)
C25 0.0223(13) 0.0186(13) 0.0138(12) -0.0052(10) 0.0007(10) -0.0049(10)
C26 0.0285(14) 0.0226(14) 0.0190(13) -0.0080(11) -0.0009(11) 0.0016(11)
C27 0.0377(16) 0.0176(14) 0.0238(14) -0.0044(11) -0.0087(12) 0.0034(12)
C28 0.0417(17) 0.0222(14) 0.0169(13) -0.0044(11) -0.0005(12) -0.0076(12)
C29 0.0349(16) 0.0280(15) 0.0196(13) -0.0086(12) 0.0055(12) -0.0036(12)
C30 0.0257(14) 0.0200(13) 0.0208(13) -0.0058(11) 0.0024(11) -0.0017(11)
C31 0.0174(12) 0.0213(14) 0.0299(15) -0.0127(12) 0.0029(11) -0.0022(10)
C32 0.0318(16) 0.049(2) 0.0371(18) -0.0235(16) 0.0028(14) 0.0052(15)
C33 0.0369(19) 0.069(3) 0.059(2) -0.039(2) 0.0050(18) 0.0137(18)
C34 0.0250(16) 0.048(2) 0.076(3) -0.034(2) -0.0062(17) 0.0125(15)
C35 0.0322(17) 0.0270(16) 0.050(2) -0.0120(15) -0.0080(15) 0.0034(13)
C36 0.0261(14) 0.0220(14) 0.0316(16) -0.0073(12) 0.0017(12) -0.0008(11)
C37 0.0206(12) 0.0177(13) 0.0136(12) -0.0034(10) -0.0001(9) -0.0029(10)
C38 0.0234(13) 0.0198(13) 0.0218(13) -0.0072(11) 0.0001(11) -0.0022(11)
C39 0.0347(16) 0.0231(15) 0.0324(16) -0.0135(13) 0.0005(13) -0.0086(12)
C40 0.0290(15) 0.0323(17) 0.0435(19) -0.0125(15) 0.0057(14) -0.0149(13)
C41 0.0224(14) 0.0343(17) 0.0381(17) -0.0152(14) 0.0070(12) -0.0059(12)
C42 0.0240(14) 0.0222(14) 0.0250(14) -0.0096(11) 0.0020(11) -0.0042(11)
C43 0.0323(15) 0.0189(13) 0.0157(12) -0.0057(11) 0.0070(11) -0.0042(11)
C44 0.0480(19) 0.0309(16) 0.0260(15) -0.0151(13) 0.0126(14) -0.0182(14)
C45 0.070(2) 0.0293(17) 0.0308(17) -0.0150(14) 0.0265(17) -0.0231(16)
C46 0.072(2) 0.0239(16) 0.0198(15) -0.0044(12) 0.0129(15) -0.0053(16)
C47 0.0474(19) 0.0338(17) 0.0192(14) -0.0054(13) 0.0001(13) 0.0016(14)
C48 0.0330(15) 0.0240(14) 0.0208(14) -0.0051(11) 0.0006(12) -0.0021(12)
O1 0.0163(8) 0.0204(9) 0.0176(9) -0.0028(7) -0.0009(7) -0.0024(7)
O2 0.0172(9) 0.0211(9) 0.0205(9) -0.0039(8) 0.0016(7) -0.0030(7)
O3 0.0217(9) 0.0171(9) 0.0187(9) -0.0037(7) 0.0036(7) -0.0028(7)
O4 0.0227(10) 0.0250(10) 0.0253(10) -0.0055(8) 0.0005(8) -0.0010(8)
P1 0.0167(3) 0.0167(3) 0.0145(3) -0.0056(3) 0.0015(2) -0.0013(2)
P2 0.0169(3) 0.0178(3) 0.0160(3) -0.0066(3) 0.0023(2) -0.0029(3)
Ru1 0.01230(10) 0.01556(10) 0.01331(10) -0.00466(7) 0.00104(7) -0.00151(7)
C49 0.0378(18) 0.058(2) 0.0352(18) -0.0230(17) -0.0006(15) 0.0005(16)
Cl1 0.0496(6) 0.1003(9) 0.0666(7) -0.0589(7) -0.0156(5) 0.0144(6)
Cl2 0.0795(8) 0.0993(10) 0.0587(7) 0.0002(7) -0.0086(6) -0.0413(7)
C50 0.095(6) 0.030(3) 0.042(4) -0.008(3) -0.016(5) -0.009(4)
Cl3 0.114(2) 0.0921(17) 0.0708(14) -0.0070(12) 0.0407(14) -0.0466(16)
Cl4 0.0595(12) 0.0890(17) 0.179(3) -0.0799(17) 0.0398(14) -0.0393(12)
C50A 0.070(8) 0.078(9) 0.039(7) -0.030(8) -0.001(6) 0.026(7)
Cl3A 0.0372(18) 0.110(4) 0.100(4) -0.076(3) 0.029(2) -0.028(2)
Cl4A 0.049(2) 0.151(5) 0.061(2) -0.056(3) -0.0075(17) -0.026(3)

loop_
_atom_type_symbol
_atom_type_description
_atom_type_scat_dispersion_real
_atom_type_scat_dispersion_imag
_atom_type_scat_source
C C 0.0033 0.0016 'International Tables Vol C Tables 4.2.6.8 and 6.1.1.4'
H H 0.0000 0.0000 'International Tables Vol C Tables 4.2.6.8 and 6.1.1.4'
Cl Cl 0.1484 0.1585 'International Tables Vol C Tables 4.2.6.8 and 6.1.1.4'
O O 0.0106 0.0060 'International Tables Vol C Tables 4.2.6.8 and 6.1.1.4'
P P 0.1023 0.0942 'International Tables Vol C Tables 4.2.6.8 and 6.1.1.4'
Ru Ru -1.2594 0.8363 'International Tables Vol C Tables 4.2.6.8 and 6.1.1.4'

loop_
_geom_angle_atom_site_label_1
_geom_angle_atom_site_label_2
_geom_angle_atom_site_label_3
_geom_angle
O2 C1 O1 118.2(2)
O2 C1 C2 121.6(2)
O1 C1 C2 120.2(2)
O2 C1 Ru1 63.01(13)
O1 C1 Ru1 55.23(12)
C2 C1 Ru1 175.00(19)
C1 C2 H2A 109.5
C1 C2 H2B 109.5
H2A C2 H2B 109.5
C1 C2 H2C 109.5
H2A C2 H2C 109.5
H2B C2 H2C 109.5
O4 C3 O3 124.2(2)
O4 C3 C4 121.1(2)
O3 C3 C4 114.7(2)
C3 C4 H4A 109.5
C3 C4 H4B 109.5
H4A C4 H4B 109.5
C3 C4 H4C 109.5
H4A C4 H4C 109.5
H4B C4 H4C 109.5
C6 C5 Ru1 176.5(2)
C5 C6 C7 126.5(3)
C5 C6 H6 118(2)
C7 C6 H6 116(2)
C8 C7 C12 118.0(2)
C8 C7 C6 122.7(2)
C12 C7 C6 119.3(2)
C9 C8 C7 120.6(3)
C9 C8 H8 119.7
C7 C8 H8 119.7
C10 C9 C8 120.6(3)
C10 C9 H9 119.7
C8 C9 H9 119.7
C11 C10 C9 119.5(3)
C11 C10 H10 120.2
C9 C10 H10 120.2
C10 C11 C12 120.1(3)
C10 C11 H11 120.0
C12 C11 H11 120.0
C11 C12 C7 121.1(3)
C11 C12 H12 119.5
C7 C12 H12 119.5
C14 C13 C18 118.6(2)
C14 C13 P1 121.5(2)
C18 C13 P1 119.8(2)
C15 C14 C13 120.2(3)
C15 C14 H14 119.9
C13 C14 H14 119.9
C16 C15 C14 120.5(3)
C16 C15 H15 119.8
C14 C15 H15 119.8
C15 C16 C17 119.9(3)
C15 C16 H16 120.0
C17 C16 H16 120.0
C18 C17 C16 120.2(3)
C18 C17 H17 119.9
C16 C17 H17 119.9
C17 C18 C13 120.7(3)
C17 C18 H18 119.7
C13 C18 H18 119.7
C24 C19 C20 118.8(2)
C24 C19 P1 123.1(2)
C20 C19 P1 118.1(2)
C19 C20 C21 120.3(3)
C19 C20 H20 119.8
C21 C20 H20 119.8
C22 C21 C20 120.5(3)
C22 C21 H21 119.8
C20 C21 H21 119.8
C23 C22 C21 119.6(3)
C23 C22 H22 120.2
C21 C22 H22 120.2
C22 C23 C24 120.3(3)
C22 C23 H23 119.9
C24 C23 H23 119.9
C19 C24 C23 120.5(3)
C19 C24 H24 119.7
C23 C24 H24 119.7
C30 C25 C26 119.2(2)
C30 C25 P1 122.2(2)
C26 C25 P1 118.59(19)
C27 C26 C25 120.2(3)
C27 C26 H26 119.9
C25 C26 H26 119.9
C28 C27 C26 119.9(3)
C28 C27 H27 120.0
C26 C27 H27 120.0
C29 C28 C27 120.1(3)
C29 C28 H28 119.9
C27 C28 H28 119.9
C28 C29 C30 120.4(3)
C28 C29 H29 119.8
C30 C29 H29 119.8
C29 C30 C25 120.1(3)
C29 C30 H30 119.9
C25 C30 H30 119.9
C36 C31 C32 119.3(3)
C36 C31 P2 117.8(2)
C32 C31 P2 122.9(2)
C31 C32 C33 119.5(3)
C31 C32 H32 120.3
C33 C32 H32 120.3
C34 C33 C32 120.9(3)
C34 C33 H33 119.5
C32 C33 H33 119.5
C33 C34 C35 119.7(3)
C33 C34 H34 120.1
C35 C34 H34 120.1
C34 C35 C36 120.1(3)
C34 C35 H35 119.9
C36 C35 H35 119.9
C31 C36 C35 120.5(3)
C31 C36 H36 119.8
C35 C36 H36 119.8
C42 C37 C38 119.3(2)
C42 C37 P2 119.6(2)
C38 C37 P2 121.10(19)
C39 C38 C37 119.9(3)
C39 C38 H38 120.0
C37 C38 H38 120.0
C40 C39 C38 120.2(3)
C40 C39 H39 119.9
C38 C39 H39 119.9
C41 C40 C39 120.4(3)
C41 C40 H40 119.8
C39 C40 H40 119.8
C40 C41 C42 120.0(3)
C40 C41 H41 120.0
C42 C41 H41 120.0
C41 C42 C37 120.1(3)
C41 C42 H42 119.9
C37 C42 H42 119.9
C48 C43 C44 118.7(3)
C48 C43 P2 122.5(2)
C44 C43 P2 118.8(2)
C45 C44 C43 120.4(3)
C45 C44 H44 119.8
C43 C44 H44 119.8
C46 C45 C44 120.0(3)
C46 C45 H45 120.0
C44 C45 H45 120.0
C47 C46 C45 120.1(3)
C47 C46 H46 119.9
C45 C46 H46 119.9
C46 C47 C48 120.2(3)
C46 C47 H47 119.9
C48 C47 H47 119.9
C43 C48 C47 120.6(3)
C43 C48 H48 119.7
C47 C48 H48 119.7
C1 O1 Ru1 94.97(15)
C1 O2 Ru1 87.70(15)
C3 O3 Ru1 116.53(16)
C25 P1 C13 104.32(11)
C25 P1 C19 102.94(12)
C13 P1 C19 102.59(12)
C25 P1 Ru1 114.43(9)
C13 P1 Ru1 118.15(9)
C19 P1 Ru1 112.64(8)
C43 P2 C31 104.13(13)
C43 P2 C37 103.32(12)
C31 P2 C37 103.58(12)
C43 P2 Ru1 113.49(9)
C31 P2 Ru1 116.40(9)
C37 P2 Ru1 114.43(8)
C5 Ru1 O3 93.90(9)
C5 Ru1 O1 97.81(9)
O3 Ru1 O1 168.17(7)
C5 Ru1 O2 155.66(9)
O3 Ru1 O2 109.08(7)
O1 Ru1 O2 59.08(6)
C5 Ru1 P1 87.77(8)
O3 Ru1 P1 93.06(5)
O1 Ru1 P1 89.08(5)
O2 Ru1 P1 98.59(5)
C5 Ru1 P2 91.57(8)
O3 Ru1 P2 86.09(5)
O1 Ru1 P2 91.90(5)
O2 Ru1 P2 82.37(5)
P1 Ru1 P2 178.89(3)
C5 Ru1 C1 127.13(10)
O3 Ru1 C1 138.36(8)
O1 Ru1 C1 29.80(7)
O2 Ru1 C1 29.29(7)
P1 Ru1 C1 95.05(6)
P2 Ru1 C1 86.06(6)
Cl2 C49 Cl1 112.0(2)
Cl2 C49 H49A 109.2
Cl1 C49 H49A 109.2
Cl2 C49 H49B 109.2
Cl1 C49 H49B 109.2
H49A C49 H49B 107.9
Cl4 C50 Cl3 112.4(6)
Cl4 C50 H50A 109.1
Cl3 C50 H50A 109.1
Cl4 C50 H50B 109.1
Cl3 C50 H50B 109.1
H50A C50 H50B 107.9
Cl4A C50A Cl3A 106.4(13)
Cl4A C50A H50C 110.5
Cl3A C50A H50C 110.5
Cl4A C50A H50D 110.5
Cl3A C50A H50D 110.5
H50C C50A H50D 108.6

loop_
_geom_bond_atom_site_label_1
_geom_bond_atom_site_label_2
_geom_bond_distance
C1 O2 1.255(3)
C1 O1 1.279(3)
C1 C2 1.494(4)
C1 Ru1 2.564(3)
C2 H2A 0.9800
C2 H2B 0.9800
C2 H2C 0.9800
C3 O4 1.229(3)
C3 O3 1.296(3)
C3 C4 1.507(4)
C4 H4A 0.9800
C4 H4B 0.9800
C4 H4C 0.9800
C5 C6 1.317(4)
C5 Ru1 1.786(3)
C6 C7 1.465(4)
C6 H6 0.86(3)
C7 C8 1.395(4)
C7 C12 1.398(3)
C8 C9 1.385(4)
C8 H8 0.9500
C9 C10 1.385(4)
C9 H9 0.9500
C10 C11 1.380(4)
C10 H10 0.9500
C11 C12 1.387(4)
C11 H11 0.9500
C12 H12 0.9500
C13 C14 1.397(4)
C13 C18 1.397(4)
C13 P1 1.827(3)
C14 C15 1.391(4)
C14 H14 0.9500
C15 C16 1.377(4)
C15 H15 0.9500
C16 C17 1.384(4)
C16 H16 0.9500
C17 C18 1.383(4)
C17 H17 0.9500
C18 H18 0.9500
C19 C24 1.388(4)
C19 C20 1.390(4)
C19 P1 1.831(3)
C20 C21 1.391(4)
C20 H20 0.9500
C21 C22 1.380(5)
C21 H21 0.9500
C22 C23 1.376(5)
C22 H22 0.9500
C23 C24 1.393(4)
C23 H23 0.9500
C24 H24 0.9500
C25 C30 1.389(4)
C25 C26 1.397(4)
C25 P1 1.822(3)
C26 C27 1.384(4)
C26 H26 0.9500
C27 C28 1.383(4)
C27 H27 0.9500
C28 C29 1.376(4)
C28 H28 0.9500
C29 C30 1.384(4)
C29 H29 0.9500
C30 H30 0.9500
C31 C36 1.387(4)
C31 C32 1.391(4)
C31 P2 1.823(3)
C32 C33 1.393(5)
C32 H32 0.9500
C33 C34 1.373(5)
C33 H33 0.9500
C34 C35 1.376(5)
C34 H34 0.9500
C35 C36 1.388(4)
C35 H35 0.9500
C36 H36 0.9500
C37 C42 1.395(4)
C37 C38 1.398(4)
C37 P2 1.830(3)
C38 C39 1.385(4)
C38 H38 0.9500
C39 C40 1.381(4)
C39 H39 0.9500
C40 C41 1.378(4)
C40 H40 0.9500
C41 C42 1.389(4)
C41 H41 0.9500
C42 H42 0.9500
C43 C48 1.387(4)
C43 C44 1.404(4)
C43 P2 1.817(3)
C44 C45 1.386(4)
C44 H44 0.9500
C45 C46 1.385(5)
C45 H45 0.9500
C46 C47 1.375(5)
C46 H46 0.9500
C47 C48 1.391(4)
C47 H47 0.9500
C48 H48 0.9500
O1 Ru1 2.1139(17)
O2 Ru1 2.2863(18)
O3 Ru1 2.0699(17)
P1 Ru1 2.3853(7)
P2 Ru1 2.3910(7)
C49 Cl2 1.752(4)
C49 Cl1 1.767(3)
C49 H49A 0.9900
C49 H49B 0.9900
C50 Cl4 1.711(6)
C50 Cl3 1.717(6)
C50 H50A 0.9900
C50 H50B 0.9900
C50A Cl4A 1.789(15)
C50A Cl3A 1.790(15)
C50A H50C 0.9900
C50A H50D 0.9900

loop_
_geom_torsion_atom_site_label_1
_geom_torsion_atom_site_label_2
_geom_torsion_atom_site_label_3
_geom_torsion_atom_site_label_4
_geom_torsion
Ru1 C5 C6 C7 22(4)
C5 C6 C7 C8 -1.8(4)
C5 C6 C7 C12 176.0(3)
C12 C7 C8 C9 -2.8(4)
C6 C7 C8 C9 175.1(3)
C7 C8 C9 C10 0.9(4)
C8 C9 C10 C11 1.2(4)
C9 C10 C11 C12 -1.3(4)
C10 C11 C12 C7 -0.6(4)
C8 C7 C12 C11 2.7(4)
C6 C7 C12 C11 -175.3(3)
C18 C13 C14 C15 -1.1(4)
P1 C13 C14 C15 -178.8(2)
C13 C14 C15 C16 0.1(4)
C14 C15 C16 C17 0.6(4)
C15 C16 C17 C18 -0.3(5)
C16 C17 C18 C13 -0.8(5)
C14 C13 C18 C17 1.4(4)
P1 C13 C18 C17 179.2(2)
C24 C19 C20 C21 0.0(4)
P1 C19 C20 C21 -179.6(2)
C19 C20 C21 C22 1.1(5)
C20 C21 C22 C23 -1.7(5)
C21 C22 C23 C24 1.4(5)
C20 C19 C24 C23 -0.3(4)
P1 C19 C24 C23 179.2(2)
C22 C23 C24 C19 -0.4(4)
C30 C25 C26 C27 -1.3(4)
P1 C25 C26 C27 176.9(2)
C25 C26 C27 C28 0.3(4)
C26 C27 C28 C29 0.9(4)
C27 C28 C29 C30 -1.1(4)
C28 C29 C30 C25 0.1(4)
C26 C25 C30 C29 1.1(4)
P1 C25 C30 C29 -177.1(2)
C36 C31 C32 C33 0.0(5)
P2 C31 C32 C33 -179.6(3)
C31 C32 C33 C34 -0.3(6)
C32 C33 C34 C35 0.7(6)
C33 C34 C35 C36 -0.7(5)
C32 C31 C36 C35 0.0(4)
P2 C31 C36 C35 179.6(2)
C34 C35 C36 C31 0.4(5)
C42 C37 C38 C39 -0.9(4)
P2 C37 C38 C39 -178.9(2)
C37 C38 C39 C40 -0.2(4)
C38 C39 C40 C41 1.2(5)
C39 C40 C41 C42 -1.2(5)
C40 C41 C42 C37 0.1(5)
C38 C37 C42 C41 1.0(4)
P2 C37 C42 C41 178.9(2)
C48 C43 C44 C45 -0.7(4)
P2 C43 C44 C45 -179.2(2)
C43 C44 C45 C46 0.4(5)
C44 C45 C46 C47 0.4(5)
C45 C46 C47 C48 -0.9(5)
C44 C43 C48 C47 0.2(4)
P2 C43 C48 C47 178.6(2)
C46 C47 C48 C43 0.6(5)
O2 C1 O1 Ru1 2.2(2)
C2 C1 O1 Ru1 -177.7(2)
O1 C1 O2 Ru1 -2.0(2)
C2 C1 O2 Ru1 177.8(2)
O4 C3 O3 Ru1 3.4(3)
C4 C3 O3 Ru1 -177.49(19)
C30 C25 P1 C13 -1.3(3)
C26 C25 P1 C13 -179.5(2)
C30 C25 P1 C19 105.5(2)
C26 C25 P1 C19 -72.6(2)
C30 C25 P1 Ru1 -131.9(2)
C26 C25 P1 Ru1 49.9(2)
C14 C13 P1 C25 83.0(2)
C18 C13 P1 C25 -94.7(2)
C14 C13 P1 C19 -24.1(2)
C18 C13 P1 C19 158.2(2)
C14 C13 P1 Ru1 -148.63(18)
C18 C13 P1 Ru1 33.7(2)
C24 C19 P1 C25 0.5(3)
C20 C19 P1 C25 -180.0(2)
C24 C19 P1 C13 108.6(2)
C20 C19 P1 C13 -71.8(2)
C24 C19 P1 Ru1 -123.3(2)
C20 C19 P1 Ru1 56.3(2)
C48 C43 P2 C31 114.9(2)
C44 C43 P2 C31 -66.6(2)
C48 C43 P2 C37 7.0(3)
C44 C43 P2 C37 -174.6(2)
C48 C43 P2 Ru1 -117.5(2)
C44 C43 P2 Ru1 60.9(2)
C36 C31 P2 C43 170.5(2)
C32 C31 P2 C43 -9.9(3)
C36 C31 P2 C37 -81.8(2)
C32 C31 P2 C37 97.8(3)
C36 C31 P2 Ru1 44.8(2)
C32 C31 P2 Ru1 -135.6(2)
C42 C37 P2 C43 -99.6(2)
C38 C37 P2 C43 78.4(2)
C42 C37 P2 C31 152.1(2)
C38 C37 P2 C31 -30.0(2)
C42 C37 P2 Ru1 24.3(2)
C38 C37 P2 Ru1 -157.76(18)
C6 C5 Ru1 O3 154(4)
C6 C5 Ru1 O1 -25(4)
C6 C5 Ru1 O2 -7(4)
C6 C5 Ru1 P1 -114(4)
C6 C5 Ru1 P2 67(4)
C6 C5 Ru1 C1 -19(4)
C3 O3 Ru1 C5 148.99(19)
C3 O3 Ru1 O1 -39.2(4)
C3 O3 Ru1 O2 -39.16(19)
C3 O3 Ru1 P1 61.02(17)
C3 O3 Ru1 P2 -119.69(17)
C3 O3 Ru1 C1 -40.1(2)
C1 O1 Ru1 C5 170.54(16)
C1 O1 Ru1 O3 -1.2(4)
C1 O1 Ru1 O2 -1.25(14)
C1 O1 Ru1 P1 -101.83(14)
C1 O1 Ru1 P2 78.69(14)
C1 O2 Ru1 C5 -18.8(3)
C1 O2 Ru1 O3 -178.73(14)
C1 O2 Ru1 O1 1.27(14)
C1 O2 Ru1 P1 84.99(14)
C1 O2 Ru1 P2 -95.58(14)
C25 P1 Ru1 C5 -83.39(12)
C13 P1 Ru1 C5 153.16(12)
C19 P1 Ru1 C5 33.74(12)
C25 P1 Ru1 O3 10.40(11)
C13 P1 Ru1 O3 -113.05(10)
C19 P1 Ru1 O3 127.53(11)
C25 P1 Ru1 O1 178.76(10)
C13 P1 Ru1 O1 55.31(10)
C19 P1 Ru1 O1 -64.11(10)
C25 P1 Ru1 O2 120.23(10)
C13 P1 Ru1 O2 -3.22(10)
C19 P1 Ru1 O2 -122.64(10)
C25 P1 Ru1 P2 -29.3(13)
C13 P1 Ru1 P2 -152.8(12)
C19 P1 Ru1 P2 87.8(13)
C25 P1 Ru1 C1 149.52(11)
C13 P1 Ru1 C1 26.07(11)
C19 P1 Ru1 C1 -93.34(11)
C43 P2 Ru1 C5 -104.21(13)
C31 P2 Ru1 C5 16.64(13)
C37 P2 Ru1 C5 137.54(12)
C43 P2 Ru1 O3 161.99(11)
C31 P2 Ru1 O3 -77.16(11)
C37 P2 Ru1 O3 43.74(10)
C43 P2 Ru1 O1 -6.34(11)
C31 P2 Ru1 O1 114.52(11)
C37 P2 Ru1 O1 -124.59(10)
C43 P2 Ru1 O2 52.12(11)
C31 P2 Ru1 O2 172.98(11)
C37 P2 Ru1 O2 -66.13(10)
C43 P2 Ru1 P1 -158.2(12)
C31 P2 Ru1 P1 -37.4(13)
C37 P2 Ru1 P1 83.5(13)
C43 P2 Ru1 C1 22.91(11)
C31 P2 Ru1 C1 143.76(11)
C37 P2 Ru1 C1 -95.34(11)
O2 C1 Ru1 C5 170.40(15)
O1 C1 Ru1 C5 -11.8(2)
C2 C1 Ru1 C5 12(2)
O2 C1 Ru1 O3 1.8(2)
O1 C1 Ru1 O3 179.62(13)
C2 C1 Ru1 O3 -157(2)
O2 C1 Ru1 O1 -177.8(2)
C2 C1 Ru1 O1 24(2)
O1 C1 Ru1 O2 177.8(2)
C2 C1 Ru1 O2 -158(2)
O2 C1 Ru1 P1 -98.57(14)
O1 C1 Ru1 P1 79.24(14)
C2 C1 Ru1 P1 103(2)
O2 C1 Ru1 P2 81.41(14)
O1 C1 Ru1 P2 -100.78(14)
C2 C1 Ru1 P2 -77(2)
